data_1531935
loop_
_publ_author_name
'Neeraj, S.'
'Noy, M.L.'
'Rao, C.N.R.'
'Cheetham, A.K.'

_publ_section_title
;
 Sodalite networks formed by metal squarates
;
_journal_name_full 'Solid State Sciences'
_journal_page_first 1231
_journal_page_last 1236
_journal_volume 4
_journal_year 2002
_chemical_formula_sum 'C4 H4 O6 Zn'
_chemical_name_systematic 'Zn (C4 O4) (H2 O)2'
_space_group_IT_number 222
_symmetry_space_group_name_Hall '-P 4a 2bc 3'
_symmetry_space_group_name_H-M 'P n -3 n :2'
_cell_angle_alpha 90
_cell_angle_beta 90
_cell_angle_gamma 90
_cell_formula_units_Z 24
_cell_length_a 16.256
_cell_length_b 16.256
_cell_length_c 16.256
_cell_volume 4295.771
_citation_journal_id_ASTM SSSCFJ
_cod_data_source_file Neeraj_SSSCFJ_2002_899.cif
_cod_data_source_block C4H4O6Zn1
_cod_original_formula_sum 'C4 H4 O6 Zn1'
_cod_database_code 1531935

loop_
_symmetry_equiv_pos_as_xyz
x,y,z
-y+1/2,x,z
-x+1/2,-y+1/2,z
y,-x+1/2,z
x,-y+1/2,-z+1/2
y,x,-z+1/2
-x+1/2,y,-z+1/2
-y+1/2,-x+1/2,-z+1/2
z,x,y
-x+1/2,z,y
-z+1/2,-x+1/2,y
x,-z+1/2,y
z,-x+1/2,-y+1/2
x,z,-y+1/2
-z+1/2,x,-y+1/2
-x+1/2,-z+1/2,-y+1/2
y,z,x
y,-z+1/2,-x+1/2
z,y,-x+1/2
-y+1/2,z,-x+1/2
-z+1/2,-y+1/2,-x+1/2
-y+1/2,-z+1/2,x
z,-y+1/2,x
-z+1/2,y,x
-x,-y,-z
y-1/2,-x,-z
x-1/2,y-1/2,-z
-y,x-1/2,-z
-x,y-1/2,z-1/2
-y,-x,z-1/2
x-1/2,-y,z-1/2
y-1/2,x-1/2,z-1/2
-z,-x,-y
x-1/2,-z,-y
z-1/2,x-1/2,-y
-x,z-1/2,-y
-z,x-1/2,y-1/2
-x,-z,y-1/2
z-1/2,-x,y-1/2
x-1/2,z-1/2,y-1/2
-y,-z,-x
-y,z-1/2,x-1/2
-z,-y,x-1/2
y-1/2,-z,x-1/2
z-1/2,y-1/2,x-1/2
y-1/2,z-1/2,-x
-z,y-1/2,-x
z-1/2,-y,-x

loop_
_atom_site_label
_atom_site_type_symbol
_atom_site_fract_x
_atom_site_fract_y
_atom_site_fract_z
_atom_site_occupancy
_atom_site_U_iso_or_equiv
O1 O-2 0.4615 0.537 0.3632 1 0.0
Zn1 Zn+2 0.4981 0.4981 0.25 1 0.0
C1 C+1 0.3092 0.4847 0.2271 1 0.0
O3 O-2 0.5039 0.619 0.1998 1 0.0
C2 C+1 0.5009 0.6906 0.2281 1 0.0
O2 O-2 0.3803 0.4871 0.1977 1 0.0
